data_7157316
loop_
_publ_author_name
'Choudhary, Sachin'
'Yadav, Jyothi'
'Mamta, ?'
'Pawar, Amol Prakash'
'Vanaparthi, Satheeshvarma'
'Mir, Nisar A.'
'Iype, Eldhose'
'Sharma, Ratika'
'Kant, Rajni'
'Kumar, Indresh'

_publ_section_title
;
 Sequential multicomponent site-selective synthesis of 4-iodo and
 5-iodopyrrole-3-carboxaldehydes from a common set of starting materials
 by tuning the conditions.
;
_journal_issue 6
_journal_name_full 'Organic &amp; biomolecular chemistry'
_journal_page_first 1155
_journal_page_last 1164
_journal_paper_doi 10.1039/c9ob02501d
_journal_volume 18
_journal_year 2020
_chemical_formula_moiety 'C17 H10 Cl2 I N O'
_chemical_formula_sum 'C17 H10 Cl2 I N O'
_chemical_formula_weight 442.06
_space_group_crystal_system monoclinic
_space_group_IT_number 14
_space_group_name_Hall '-P 2yn'
_space_group_name_H-M_alt 'P 1 21/n 1'
_atom_sites_solution_hydrogens geom
_audit_creation_method SHELXL-2016/6
_audit_update_record
;
2017-09-07 deposited with the CCDC.	2020-01-16 downloaded from the CCDC.
;
_cell_angle_alpha 90
_cell_angle_beta 104.291(11)
_cell_angle_gamma 90
_cell_formula_units_Z 4
_cell_length_a 6.6656(7)
_cell_length_b 19.4376(15)
_cell_length_c 13.2403(13)
_cell_measurement_reflns_used 1559
_cell_measurement_temperature 293(2)
_cell_measurement_theta_max 27.0600
_cell_measurement_theta_min 3.9860
_cell_volume 1662.4(3)
_computing_cell_refinement 'CrysAlisPro (Oxford Diffraction,2010)'
_computing_data_collection 'CrysAlisPro (Oxford Diffraction,2010)'
_computing_data_reduction 'CrysAlisPro (Oxford Diffraction,2010)'
_computing_molecular_graphics 'ORTEP3 (Farrugia, 2012)'
_computing_publication_material 'PLATON (Spek,2009)'
_computing_structure_refinement 'SHELXL-2016/6 (Sheldrick, 2016)'
_computing_structure_solution 'SHELXL-97 (Sheldrick, 2008)'
_diffrn_ambient_temperature 293(2)
_diffrn_detector_area_resol_mean 6.1049
_diffrn_measured_fraction_theta_full 0.940
_diffrn_measured_fraction_theta_max 0.930
_diffrn_measurement_device_type 'Xcalibur, Sapphire3'
_diffrn_measurement_method 'omega scans'
_diffrn_radiation_type MoK\a
_diffrn_radiation_wavelength 0.71073
_diffrn_reflns_av_R_equivalents 0.0285
_diffrn_reflns_av_unetI/netI 0.0507
_diffrn_reflns_Laue_measured_fraction_full 0.940
_diffrn_reflns_Laue_measured_fraction_max 0.930
_diffrn_reflns_limit_h_max 7
_diffrn_reflns_limit_h_min -8
_diffrn_reflns_limit_k_max 23
_diffrn_reflns_limit_k_min -23
_diffrn_reflns_limit_l_max 16
_diffrn_reflns_limit_l_min -11
_diffrn_reflns_number 4614
_diffrn_reflns_point_group_measured_fraction_full 0.940
_diffrn_reflns_point_group_measured_fraction_max 0.930
_diffrn_reflns_theta_full 25.242
_diffrn_reflns_theta_max 25.994
_diffrn_reflns_theta_min 3.788
_diffrn_source 'fine-focus sealed tube'
_exptl_absorpt_coefficient_mu 2.247
_exptl_absorpt_correction_T_max 1.00000
_exptl_absorpt_correction_T_min 0.66391
_exptl_absorpt_correction_type multi-scan
_exptl_crystal_colour white
_exptl_crystal_density_diffrn 1.766
_exptl_crystal_description block
_exptl_crystal_F_000 856
_exptl_crystal_size_max 0.30
_exptl_crystal_size_mid 0.20
_exptl_crystal_size_min 0.20
_refine_diff_density_max 0.560
_refine_diff_density_min -0.613
_refine_diff_density_rms 0.087
_refine_ls_extinction_coef 0.0058(4)
_refine_ls_extinction_expression Fc^*^=kFc[1+0.001xFc^2^\l^3^/sin(2\q)]^-1/4^
_refine_ls_extinction_method 'SHELXL-2016/6 (Sheldrick 2016)'
_refine_ls_goodness_of_fit_ref 1.069
_refine_ls_hydrogen_treatment constr
_refine_ls_matrix_type full
_refine_ls_number_parameters 200
_refine_ls_number_reflns 3039
_refine_ls_number_restraints 0
_refine_ls_restrained_S_all 1.069
_refine_ls_R_factor_all 0.0575
_refine_ls_R_factor_gt 0.0383
_refine_ls_shift/su_max 0.002
_refine_ls_shift/su_mean 0.000
_refine_ls_structure_factor_coef Fsqd
_refine_ls_weighting_details 'w=1/[\s^2^(Fo^2^)+(0.0367P)^2^+0.3021P] where P=(Fo^2^+2Fc^2^)/3'
_refine_ls_weighting_scheme calc
_refine_ls_wR_factor_gt 0.0853
_refine_ls_wR_factor_ref 0.0990
_reflns_Friedel_coverage 0.000
_reflns_number_gt 2288
_reflns_number_total 3039
_reflns_threshold_expression 'I > 2\s(I)'
_cod_data_source_file c9ob02501d2.cif
_cod_data_source_block shelx
_cod_depositor_comments 'Adding full bibliography for 7157315--7157316.cif.'
_cod_original_sg_symbol_H-M 'P 21/n'
_cod_database_code 7157316
_shelx_shelxl_version_number 2016/6
_shelx_space_group_comment
;
The symmetry employed for this shelxl refinement is uniquely defined
by the following loop, which should always be used as a source of
symmetry information in preference to the above space-group names.
They are only intended as comments.
;

loop_
_space_group_symop_operation_xyz
'x, y, z'
'-x+1/2, y+1/2, -z+1/2'
'-x, -y, -z'
'x-1/2, -y-1/2, z-1/2'

loop_
_atom_site_label
_atom_site_type_symbol
_atom_site_fract_x
_atom_site_fract_y
_atom_site_fract_z
_atom_site_U_iso_or_equiv
_atom_site_adp_type
_atom_site_occupancy
_atom_site_site_symmetry_order
_atom_site_calc_flag
_atom_site_refinement_flags_posn
_atom_site_refinement_flags_adp
I1 I 0.25226(5) 0.21078(2) 0.60148(3) 0.05472(18) Uani 1 1 d . .
Cl2 Cl 0.6807(3) 0.41918(7) 0.31849(13) 0.0835(6) Uani 1 1 d . .
Cl1 Cl 0.8258(2) 0.08721(9) 0.02063(12) 0.0691(4) Uani 1 1 d . .
C5 C 0.4648(7) 0.2132(2) 0.3980(3) 0.0306(10) Uani 1 1 d . .
C1 C 0.2896(6) -0.0344(2) 0.3834(4) 0.0360(10) Uani 1 1 d . .
H1 H 0.348012 -0.047061 0.329189 0.043 Uiso 1 1 calc R U
N1 N 0.3935(5) 0.14721(18) 0.4232(3) 0.0331(8) Uani 1 1 d . .
C11 C 0.4018(6) 0.0874(2) 0.3698(3) 0.0304(10) Uani 1 1 d . .
C4 C 0.2902(6) 0.1346(2) 0.5005(3) 0.0342(10) Uani 1 1 d . .
C12 C 0.5068(6) 0.0849(2) 0.2845(3) 0.0311(10) Uani 1 1 d . .
O1 O 0.2105(5) -0.07978(17) 0.4240(3) 0.0479(8) Uani 1 1 d . .
C8 C 0.5992(8) 0.3389(2) 0.3484(4) 0.0474(13) Uani 1 1 d . .
C6 C 0.6531(7) 0.2378(2) 0.4527(4) 0.0437(12) Uani 1 1 d . .
H6 H 0.734993 0.212088 0.506549 0.052 Uiso 1 1 calc R U
C17 C 0.7166(7) 0.1021(2) 0.3008(4) 0.0405(11) Uani 1 1 d . .
H17 H 0.791878 0.113624 0.367592 0.049 Uiso 1 1 calc R U
C16 C 0.8129(7) 0.1025(3) 0.2213(4) 0.0449(12) Uani 1 1 d . .
H16 H 0.952103 0.114274 0.234190 0.054 Uiso 1 1 calc R U
C2 C 0.3002(6) 0.0369(2) 0.4125(3) 0.0324(10) Uani 1 1 d . .
C14 C 0.4993(7) 0.0664(2) 0.1034(4) 0.0431(12) Uani 1 1 d . .
H14 H 0.426655 0.053730 0.036633 0.052 Uiso 1 1 calc R U
C13 C 0.4028(7) 0.0664(2) 0.1846(4) 0.0385(11) Uani 1 1 d . .
H13 H 0.264325 0.053620 0.171687 0.046 Uiso 1 1 calc R U
C10 C 0.3459(7) 0.2508(3) 0.3179(4) 0.0460(12) Uani 1 1 d . .
H10 H 0.219681 0.233402 0.280128 0.055 Uiso 1 1 calc R U
C3 C 0.2315(6) 0.0678(2) 0.4954(3) 0.0379(11) Uani 1 1 d . .
H3 H 0.159533 0.046134 0.538270 0.045 Uiso 1 1 calc R U
C15 C 0.7052(7) 0.0855(2) 0.1225(4) 0.0415(12) Uani 1 1 d . .
C7 C 0.7200(9) 0.3011(3) 0.4270(4) 0.0544(14) Uani 1 1 d . .
H7 H 0.847879 0.318020 0.463491 0.065 Uiso 1 1 calc R U
C9 C 0.4122(9) 0.3149(3) 0.2926(4) 0.0536(14) Uani 1 1 d . .
H9 H 0.330886 0.340826 0.238775 0.064 Uiso 1 1 calc R U

loop_
_atom_site_aniso_label
_atom_site_aniso_U_11
_atom_site_aniso_U_22
_atom_site_aniso_U_33
_atom_site_aniso_U_23
_atom_site_aniso_U_13
_atom_site_aniso_U_12
I1 0.0628(3) 0.0519(3) 0.0551(3) -0.01346(18) 0.0253(2) -0.00168(16)
Cl2 0.1428(15) 0.0366(7) 0.0617(10) 0.0064(7) 0.0077(10) -0.0378(9)
Cl1 0.0870(10) 0.0757(11) 0.0594(9) -0.0005(8) 0.0459(8) -0.0025(8)
C5 0.040(3) 0.021(2) 0.033(2) -0.0001(19) 0.013(2) -0.0016(19)
C1 0.036(2) 0.036(2) 0.037(3) 0.001(2) 0.011(2) -0.005(2)
N1 0.039(2) 0.0282(19) 0.032(2) 0.0004(16) 0.0079(17) -0.0005(16)
C11 0.030(2) 0.030(2) 0.028(2) 0.0026(19) 0.0000(19) 0.0021(18)
C4 0.036(2) 0.038(3) 0.033(2) -0.001(2) 0.015(2) 0.000(2)
C12 0.036(2) 0.022(2) 0.035(2) 0.0029(19) 0.008(2) 0.0001(18)
O1 0.053(2) 0.0377(18) 0.052(2) -0.0002(17) 0.0127(17) -0.0149(16)
C8 0.081(4) 0.023(2) 0.040(3) -0.005(2) 0.017(3) -0.017(2)
C6 0.050(3) 0.032(3) 0.041(3) 0.004(2) -0.005(2) -0.007(2)
C17 0.038(3) 0.042(3) 0.041(3) -0.008(2) 0.009(2) -0.001(2)
C16 0.039(3) 0.043(3) 0.056(3) -0.002(3) 0.017(2) -0.002(2)
C2 0.031(2) 0.033(2) 0.031(2) 0.001(2) 0.0027(19) -0.0035(19)
C14 0.053(3) 0.041(3) 0.032(3) 0.000(2) 0.004(2) 0.005(2)
C13 0.037(2) 0.040(3) 0.037(3) -0.001(2) 0.006(2) -0.002(2)
C10 0.051(3) 0.037(3) 0.042(3) 0.003(2) -0.002(2) -0.009(2)
C3 0.035(2) 0.040(3) 0.038(3) 0.001(2) 0.006(2) -0.011(2)
C15 0.056(3) 0.032(2) 0.044(3) 0.006(2) 0.027(3) 0.008(2)
C7 0.064(4) 0.038(3) 0.053(3) -0.001(3) -0.001(3) -0.017(3)
C9 0.077(4) 0.033(3) 0.042(3) 0.010(2) -0.001(3) -0.002(3)

loop_
_atom_type_symbol
_atom_type_description
_atom_type_scat_dispersion_real
_atom_type_scat_dispersion_imag
_atom_type_scat_source
C C 0.0033 0.0016 'International Tables Vol C Tables 4.2.6.8 and 6.1.1.4'
H H 0.0000 0.0000 'International Tables Vol C Tables 4.2.6.8 and 6.1.1.4'
N N 0.0061 0.0033 'International Tables Vol C Tables 4.2.6.8 and 6.1.1.4'
O O 0.0106 0.0060 'International Tables Vol C Tables 4.2.6.8 and 6.1.1.4'
Cl Cl 0.1484 0.1585 'International Tables Vol C Tables 4.2.6.8 and 6.1.1.4'
I I -0.4742 1.8119 'International Tables Vol C Tables 4.2.6.8 and 6.1.1.4'

loop_
_geom_angle_atom_site_label_1
_geom_angle_atom_site_label_2
_geom_angle_atom_site_label_3
_geom_angle
C10 C5 C6 120.2(4)
C10 C5 N1 119.7(4)
C6 C5 N1 120.1(4)
O1 C1 C2 125.4(4)
O1 C1 H1 117.3
C2 C1 H1 117.3
C11 N1 C4 108.7(4)
C11 N1 C5 125.5(4)
C4 N1 C5 125.6(4)
N1 C11 C2 107.7(4)
N1 C11 C12 120.8(4)
C2 C11 C12 131.5(4)
C3 C4 N1 108.8(4)
C3 C4 I1 130.1(3)
N1 C4 I1 121.1(3)
C13 C12 C17 117.1(4)
C13 C12 C11 121.5(4)
C17 C12 C11 121.3(4)
C7 C8 C9 121.1(4)
C7 C8 Cl2 120.1(4)
C9 C8 Cl2 118.8(4)
C5 C6 C7 119.4(4)
C5 C6 H6 120.3
C7 C6 H6 120.3
C16 C17 C12 121.7(4)
C16 C17 H17 119.2
C12 C17 H17 119.2
C17 C16 C15 120.1(4)
C17 C16 H16 119.9
C15 C16 H16 119.9
C11 C2 C3 107.3(4)
C11 C2 C1 124.7(4)
C3 C2 C1 127.6(4)
C15 C14 C13 119.2(4)
C15 C14 H14 120.4
C13 C14 H14 120.4
C12 C13 C14 121.7(4)
C12 C13 H13 119.2
C14 C13 H13 119.2
C5 C10 C9 120.5(4)
C5 C10 H10 119.7
C9 C10 H10 119.7
C4 C3 C2 107.4(4)
C4 C3 H3 126.3
C2 C3 H3 126.3
C16 C15 C14 120.2(4)
C16 C15 Cl1 120.3(4)
C14 C15 Cl1 119.5(4)
C8 C7 C6 120.2(5)
C8 C7 H7 119.9
C6 C7 H7 119.9
C8 C9 C10 118.6(5)
C8 C9 H9 120.7
C10 C9 H9 120.7

loop_
_geom_bond_atom_site_label_1
_geom_bond_atom_site_label_2
_geom_bond_distance
I1 C4 2.052(4)
Cl2 C8 1.729(5)
Cl1 C15 1.733(5)
C5 C10 1.368(6)
C5 C6 1.371(6)
C5 N1 1.436(5)
C1 O1 1.218(5)
C1 C2 1.436(6)
C1 H1 0.9300
N1 C11 1.370(5)
N1 C4 1.389(5)
C11 C2 1.389(6)
C11 C12 1.469(6)
C4 C3 1.352(6)
C12 C13 1.380(6)
C12 C17 1.402(6)
C8 C7 1.364(7)
C8 C9 1.365(7)
C6 C7 1.378(7)
C6 H6 0.9300
C17 C16 1.361(6)
C17 H17 0.9300
C16 C15 1.368(6)
C16 H16 0.9300
C2 C3 1.424(6)
C14 C15 1.383(6)
C14 C13 1.384(6)
C14 H14 0.9300
C13 H13 0.9300
C10 C9 1.390(7)
C10 H10 0.9300
C3 H3 0.9300
C7 H7 0.9300
C9 H9 0.9300

loop_
_geom_torsion_atom_site_label_1
_geom_torsion_atom_site_label_2
_geom_torsion_atom_site_label_3
_geom_torsion_atom_site_label_4
_geom_torsion
C10 C5 N1 C11 78.2(6)
C6 C5 N1 C11 -100.6(5)
C10 C5 N1 C4 -96.4(5)
C6 C5 N1 C4 84.9(5)
C4 N1 C11 C2 0.9(5)
C5 N1 C11 C2 -174.4(4)
C4 N1 C11 C12 -178.7(4)
C5 N1 C11 C12 6.0(6)
C11 N1 C4 C3 -0.7(5)
C5 N1 C4 C3 174.6(4)
C11 N1 C4 I1 178.1(3)
C5 N1 C4 I1 -6.6(6)
N1 C11 C12 C13 -120.7(5)
C2 C11 C12 C13 59.8(7)
N1 C11 C12 C17 58.5(6)
C2 C11 C12 C17 -121.0(5)
C10 C5 C6 C7 0.8(7)
N1 C5 C6 C7 179.6(5)
C13 C12 C17 C16 1.7(7)
C11 C12 C17 C16 -177.5(4)
C12 C17 C16 C15 -0.2(8)
N1 C11 C2 C3 -0.8(5)
C12 C11 C2 C3 178.7(4)
N1 C11 C2 C1 -174.8(4)
C12 C11 C2 C1 4.8(7)
O1 C1 C2 C11 175.9(4)
O1 C1 C2 C3 3.3(7)
C17 C12 C13 C14 -1.6(7)
C11 C12 C13 C14 177.7(4)
C15 C14 C13 C12 -0.1(7)
C6 C5 C10 C9 -1.4(8)
N1 C5 C10 C9 179.8(4)
N1 C4 C3 C2 0.2(5)
I1 C4 C3 C2 -178.5(3)
C11 C2 C3 C4 0.4(5)
C1 C2 C3 C4 174.1(4)
C17 C16 C15 C14 -1.5(8)
C17 C16 C15 Cl1 179.0(4)
C13 C14 C15 C16 1.6(7)
C13 C14 C15 Cl1 -178.8(4)
C9 C8 C7 C6 -1.0(9)
Cl2 C8 C7 C6 178.4(4)
C5 C6 C7 C8 0.4(8)
C7 C8 C9 C10 0.4(8)
Cl2 C8 C9 C10 -179.0(4)
C5 C10 C9 C8 0.8(8)
